data_7116423
loop_
_publ_author_name
'Holger Braunschweig'
'Christina Claes'
'Alexander Damme'
'Andrea Deissenberger'
'Rian D. Dewhurst'
'Christian Horl'
'Thomas Kramer'

_publ_section_title
;
 A facile and selective route to remarkably inert monocyclic
 NHC-stabilized boriranes
;
_journal_name_full Chem.Commun.
_journal_page_first 1627
_journal_paper_doi 10.1039/C4cc09036E
_journal_volume 51
_journal_year 2015
_chemical_formula_moiety 'C37 H55 B N2 P2 Pt'
_chemical_formula_sum 'C37 H55 B N2 P2 Pt'
_chemical_formula_weight 795.67
_chemical_name_common
;
?
;
_chemical_name_systematic
;
?
;
_space_group_crystal_system triclinic
_space_group_IT_number 2
_space_group_name_Hall '-P 1'
_space_group_name_H-M_alt 'P -1'
_symmetry_space_group_name_Hall '-P 1'
_symmetry_space_group_name_H-M 'P -1'
_atom_sites_solution_hydrogens mixed
_audit_creation_method SHELXL-2014
_audit_update_record
;
2014-10-16 deposited with the CCDC.
2014-12-02 downloaded from the CCDC.
;
_cell_angle_alpha 63.872(2)
_cell_angle_beta 87.926(2)
_cell_angle_gamma 79.834(2)
_cell_formula_units_Z 4
_cell_length_a 15.9324(7)
_cell_length_b 15.9875(7)
_cell_length_c 16.3672(7)
_cell_measurement_reflns_used 9217
_cell_measurement_temperature 100(2)
_cell_measurement_theta_max 26.66
_cell_measurement_theta_min 2.57
_cell_volume 3680.2(3)
_computing_cell_refinement 'Saint+ ver. 7.68A (Bruker AXS)'
_computing_data_collection 'APEX2 ver. 2010.3 (Bruker AXS)'
_computing_data_reduction 'Saint+ ver. 7.68A (Bruker AXS)'
_computing_molecular_graphics 'XP ver. 5.1 (Bruker AXS, 1998)'
_computing_publication_material 'SHELXL-97 (Sheldrick, 2008)'
_computing_structure_refinement 'SHELXL-2014 (Sheldrick, 2014)'
_diffrn_ambient_temperature 100(2)
_diffrn_detector_area_resol_mean 8.333
_diffrn_measured_fraction_theta_full 1.000
_diffrn_measured_fraction_theta_max 1.000
_diffrn_measurement_device_type 'Bruker X8-APEX II'
_diffrn_measurement_method '\f and \w scans'
_diffrn_radiation_type MoK\a
_diffrn_radiation_wavelength 0.71073
_diffrn_reflns_av_R_equivalents 0.0426
_diffrn_reflns_av_unetI/netI 0.0403
_diffrn_reflns_Laue_measured_fraction_full 1.000
_diffrn_reflns_Laue_measured_fraction_max 1.000
_diffrn_reflns_limit_h_max 19
_diffrn_reflns_limit_h_min -19
_diffrn_reflns_limit_k_max 19
_diffrn_reflns_limit_k_min -19
_diffrn_reflns_limit_l_max 20
_diffrn_reflns_limit_l_min -20
_diffrn_reflns_number 70133
_diffrn_reflns_point_group_measured_fraction_full 1.000
_diffrn_reflns_point_group_measured_fraction_max 1.000
_diffrn_reflns_theta_full 26.000
_diffrn_reflns_theta_max 26.372
_diffrn_reflns_theta_min 1.300
_exptl_absorpt_coefficient_mu 3.927
_exptl_absorpt_correction_T_max 0.4910
_exptl_absorpt_correction_T_min 0.3722
_exptl_absorpt_correction_type multi-scan
_exptl_absorpt_process_details 'Sadabs 2008/1 (Bruker 2008)'
_exptl_crystal_colour colourless
_exptl_crystal_density_diffrn 1.436
_exptl_crystal_description block
_exptl_crystal_F_000 1616
_exptl_crystal_recrystallization_method 'Re-crystallisation from solvent: '
_exptl_crystal_size_max 0.34
_exptl_crystal_size_mid 0.23
_exptl_crystal_size_min 0.15
_refine_diff_density_max 9.375
_refine_diff_density_min -3.539
_refine_diff_density_rms 0.176
_refine_ls_extinction_method none
_refine_ls_goodness_of_fit_ref 1.088
_refine_ls_hydrogen_treatment mixed
_refine_ls_matrix_type full
_refine_ls_number_parameters 799
_refine_ls_number_reflns 15049
_refine_ls_number_restraints 18
_refine_ls_restrained_S_all 1.088
_refine_ls_R_factor_all 0.0554
_refine_ls_R_factor_gt 0.0469
_refine_ls_shift/su_max 0.001
_refine_ls_shift/su_mean 0.000
_refine_ls_structure_factor_coef Fsqd
_refine_ls_weighting_details 'w=1/[\s^2^(Fo^2^)+(0.0508P)^2^+22.7360P] where P=(Fo^2^+2Fc^2^)/3'
_refine_ls_weighting_scheme calc
_refine_ls_wR_factor_gt 0.1122
_refine_ls_wR_factor_ref 0.1164
_reflns_Friedel_coverage 0.000
_reflns_number_gt 12802
_reflns_number_total 15049
_reflns_threshold_expression 'I > 2\s(I)'
_cod_data_source_file c4cc09036e2.cif
_cod_data_source_block 5
_cod_database_code 7116423
_shelx_space_group_comment
;
The symmetry employed for this shelxl refinement is uniquely defined
by the following loop, which should always be used as a source of
symmetry information in preference to the above space-group names.
They are only intended as comments.
;
_shelxl_version_number 2014-2

loop_
_space_group_symop_operation_xyz
'x, y, z'
'-x, -y, -z'

loop_
_atom_site_label
_atom_site_type_symbol
_atom_site_fract_x
_atom_site_fract_y
_atom_site_fract_z
_atom_site_U_iso_or_equiv
_atom_site_adp_type
_atom_site_occupancy
_atom_site_site_symmetry_order
_atom_site_calc_flag
_atom_site_refinement_flags_posn
_atom_site_refinement_flags_adp
Pt1 Pt 0.43438(2) 0.32225(2) 0.16058(2) 0.01388(7) Uani 1 1 d . .
H1 H 0.441(4) 0.422(5) 0.087(4) 0.025(18) Uiso 1 1 d . .
B1 B 0.4177(4) -0.0736(4) 0.3478(4) 0.0125(12) Uani 1 1 d . .
P1 P 0.57285(9) 0.30522(11) 0.20011(10) 0.0174(3) Uani 1 1 d . .
C2 C 0.3609(3) -0.0779(4) 0.2696(4) 0.0129(11) Uani 1 1 d . .
H2 H 0.3312 -0.0141 0.2245 0.015 Uiso 1 1 calc R U
P2 P 0.29737(9) 0.37100(10) 0.10378(11) 0.0188(3) Uani 1 1 d . .
C5 C 0.5819(4) -0.1409(5) 0.3598(5) 0.0237(13) Uani 1 1 d . .
H5 H 0.5874 -0.0855 0.3060 0.028 Uiso 1 1 calc R U
C4 C 0.5013(3) -0.1516(4) 0.3964(4) 0.0142(11) Uani 1 1 d . .
C3 C 0.3263(3) -0.1085(4) 0.3655(4) 0.0129(11) Uani 1 1 d . .
H3 H 0.3316 -0.1788 0.4007 0.015 Uiso 1 1 calc R U
C6 C 0.6545(4) -0.2106(5) 0.4010(5) 0.0341(17) Uani 1 1 d . .
H6 H 0.7083 -0.2021 0.3747 0.041 Uiso 1 1 calc R U
C7 C 0.6482(4) -0.2906(5) 0.4790(5) 0.0323(17) Uani 1 1 d . .
H7 H 0.6972 -0.3381 0.5061 0.039 Uiso 1 1 calc R U
C8 C 0.5708(4) -0.3020(4) 0.5177(5) 0.0288(15) Uani 1 1 d . .
H8 H 0.5663 -0.3567 0.5726 0.035 Uiso 1 1 calc R U
C9 C 0.4986(4) -0.2332(4) 0.4765(4) 0.0207(13) Uani 1 1 d . .
H9 H 0.4454 -0.2426 0.5042 0.025 Uiso 1 1 calc R U
C10 C 0.3872(3) -0.1442(4) 0.2294(4) 0.0119(10) Uani 1 1 d . U
C11 C 0.3965(4) -0.1084(4) 0.1353(4) 0.0224(13) Uani 1 1 d . .
H11 H 0.3848 -0.0418 0.0988 0.027 Uiso 1 1 calc R U
C12 C 0.4223(4) -0.1672(5) 0.0938(5) 0.0307(15) Uani 1 1 d . .
H12 H 0.4270 -0.1408 0.0296 0.037 Uiso 1 1 calc R U
C13 C 0.4413(4) -0.2645(5) 0.1459(5) 0.0286(15) Uani 1 1 d . .
H13 H 0.4597 -0.3051 0.1179 0.034 Uiso 1 1 calc R U
C14 C 0.4332(4) -0.3015(4) 0.2386(4) 0.0229(13) Uani 1 1 d . .
H14 H 0.4463 -0.3681 0.2747 0.027 Uiso 1 1 calc R U
C15 C 0.4062(4) -0.2428(4) 0.2802(4) 0.0197(12) Uani 1 1 d . .
H15 H 0.4005 -0.2699 0.3443 0.024 Uiso 1 1 calc R U
C17 C 0.2014(4) -0.1032(4) 0.4592(4) 0.0191(12) Uani 1 1 d . .
H17 H 0.2187 -0.1694 0.4953 0.023 Uiso 1 1 calc R U
C16 C 0.2483(3) -0.0561(4) 0.3837(4) 0.0128(11) Uani 1 1 d . .
C18 C 0.1310(4) -0.0559(4) 0.4825(5) 0.0239(14) Uani 1 1 d . .
H18 H 0.1016 -0.0898 0.5350 0.029 Uiso 1 1 calc R U
C19 C 0.1021(3) 0.0404(4) 0.4305(5) 0.0216(13) Uani 1 1 d . .
H19 H 0.0529 0.0725 0.4460 0.026 Uiso 1 1 calc R U
C20 C 0.1473(3) 0.0880(4) 0.3552(4) 0.0188(12) Uani 1 1 d . .
H20 H 0.1290 0.1540 0.3191 0.023 Uiso 1 1 calc R U
C21 C 0.2187(3) 0.0413(4) 0.3314(4) 0.0161(12) Uani 1 1 d . .
H21 H 0.2480 0.0757 0.2789 0.019 Uiso 1 1 calc R U
C22 C 0.4185(3) 0.0319(4) 0.3332(4) 0.0123(11) Uani 1 1 d . .
C24 C 0.4005(3) 0.1638(4) 0.3534(4) 0.0151(11) Uani 1 1 d . .
H24 H 0.3888 0.2038 0.3829 0.018 Uiso 1 1 calc R U
N23 N 0.4007(3) 0.0664(3) 0.3943(3) 0.0124(9) Uani 1 1 d . .
N26 N 0.4313(3) 0.1074(3) 0.2558(3) 0.0117(9) Uani 1 1 d . .
C25 C 0.4196(3) 0.1921(4) 0.2647(4) 0.0128(11) Uani 1 1 d . .
C27 C 0.3804(4) 0.0114(4) 0.4883(4) 0.0185(12) Uani 1 1 d . .
H27A H 0.4068 0.0319 0.5279 0.028 Uiso 1 1 calc R U
H27B H 0.4023 -0.0559 0.5067 0.028 Uiso 1 1 calc R U
H27C H 0.3183 0.0212 0.4935 0.028 Uiso 1 1 calc R U
C28 C 0.4561(4) 0.1021(4) 0.1712(4) 0.0192(12) Uani 1 1 d . .
H28A H 0.5010 0.1397 0.1445 0.029 Uiso 1 1 calc R U
H28B H 0.4065 0.1271 0.1283 0.029 Uiso 1 1 calc R U
H28C H 0.4776 0.0360 0.1841 0.029 Uiso 1 1 calc R U
C29 C 0.6255(4) 0.1858(5) 0.2758(5) 0.0312(16) Uani 1 1 d . .
H29A H 0.5939 0.1632 0.3325 0.037 Uiso 1 1 calc R U
H29B H 0.6205 0.1442 0.2464 0.037 Uiso 1 1 calc R U
C30 C 0.7200(4) 0.1730(6) 0.3020(6) 0.0409(19) Uani 1 1 d . .
H30A H 0.7420 0.1059 0.3406 0.061 Uiso 1 1 calc R U
H30B H 0.7258 0.2098 0.3354 0.061 Uiso 1 1 calc R U
H30C H 0.7524 0.1952 0.2467 0.061 Uiso 1 1 calc R U
C31 C 0.5916(4) 0.3759(5) 0.2580(5) 0.0328(16) Uani 1 1 d . .
H31A H 0.5730 0.3459 0.3213 0.039 Uiso 1 1 calc R U
H31B H 0.6537 0.3752 0.2612 0.039 Uiso 1 1 calc R U
C32 C 0.5459(5) 0.4775(6) 0.2127(6) 0.044(2) Uani 1 1 d . .
H32A H 0.5646 0.5128 0.2426 0.066 Uiso 1 1 calc R U
H32B H 0.4842 0.4795 0.2177 0.066 Uiso 1 1 calc R U
H32C H 0.5593 0.5062 0.1482 0.066 Uiso 1 1 calc R U
C33 C 0.6384(4) 0.3443(5) 0.1016(4) 0.0248(14) Uani 1 1 d . .
H33A H 0.6203 0.4133 0.0641 0.030 Uiso 1 1 calc R U
H33B H 0.6987 0.3328 0.1224 0.030 Uiso 1 1 calc R U
C34 C 0.6312(5) 0.2930(6) 0.0437(6) 0.046(2) Uani 1 1 d . .
H34A H 0.6602 0.3223 -0.0131 0.069 Uiso 1 1 calc R U
H34B H 0.5709 0.2972 0.0298 0.069 Uiso 1 1 calc R U
H34C H 0.6580 0.2263 0.0772 0.069 Uiso 1 1 calc R U
C35 C 0.2856(4) 0.3957(4) -0.0163(4) 0.0252(14) Uani 1 1 d . .
H35A H 0.2249 0.4001 -0.0314 0.030 Uiso 1 1 calc R U
H35B H 0.3019 0.4578 -0.0551 0.030 Uiso 1 1 calc R U
C36 C 0.3397(4) 0.3207(5) -0.0383(4) 0.0281(14) Uani 1 1 d . .
H36A H 0.3340 0.3397 -0.1038 0.042 Uiso 1 1 calc R U
H36B H 0.3204 0.2601 -0.0044 0.042 Uiso 1 1 calc R U
H36C H 0.3997 0.3140 -0.0210 0.042 Uiso 1 1 calc R U
C37 C 0.2198(4) 0.2938(4) 0.1614(4) 0.0244(14) Uani 1 1 d . .
H37A H 0.2345 0.2364 0.1514 0.029 Uiso 1 1 calc R U
H37B H 0.2269 0.2734 0.2277 0.029 Uiso 1 1 calc R U
C38 C 0.1260(4) 0.3351(5) 0.1332(5) 0.0334(16) Uani 1 1 d . .
H38A H 0.0914 0.2865 0.1665 0.050 Uiso 1 1 calc R U
H38B H 0.1175 0.3562 0.0676 0.050 Uiso 1 1 calc R U
H38C H 0.1088 0.3890 0.1473 0.050 Uiso 1 1 calc R U
C39 C 0.2521(4) 0.4841(4) 0.1048(5) 0.0282(15) Uani 1 1 d . .
H39A H 0.2799 0.5347 0.0592 0.034 Uiso 1 1 calc R U
H39B H 0.1904 0.4999 0.0877 0.034 Uiso 1 1 calc R U
C40 C 0.2648(4) 0.4796(5) 0.1988(5) 0.0342(16) Uani 1 1 d . .
H40A H 0.2440 0.5422 0.1963 0.051 Uiso 1 1 calc R U
H40B H 0.3257 0.4603 0.2173 0.051 Uiso 1 1 calc R U
H40C H 0.2330 0.4335 0.2431 0.051 Uiso 1 1 calc R U
P51 P 0.10516(10) 0.76868(11) 0.22454(11) 0.0203(3) Uani 1 1 d . .
H51 H -0.005(5) 0.911(6) 0.104(6) 0.06(3) Uiso 1 1 d . .
Pt51 Pt -0.03219(2) 0.81210(2) 0.16687(2) 0.01876(7) Uani 1 1 d . .
B51 B -0.0804(4) 0.4239(4) 0.3361(4) 0.0124(12) Uani 1 1 d . .
P52 P -0.16399(11) 0.88312(11) 0.10277(11) 0.0250(4) Uani 1 1 d . .
C53 C -0.1729(3) 0.3918(4) 0.3498(4) 0.0142(11) Uani 1 1 d . .
H53 H -0.1696 0.3220 0.3870 0.017 Uiso 1 1 calc R U
C54 C 0.0017(3) 0.3475(4) 0.3921(4) 0.0120(11) Uani 1 1 d . .
C55 C 0.0845(4) 0.3601(4) 0.3639(4) 0.0223(13) Uani 1 1 d . .
H55 H 0.0917 0.4147 0.3101 0.027 Uiso 1 1 calc R U
C56 C 0.1571(4) 0.2949(5) 0.4124(5) 0.0283(15) Uani 1 1 d . .
H56 H 0.2124 0.3051 0.3913 0.034 Uiso 1 1 calc R U
C57 C 0.1472(4) 0.2165(5) 0.4904(5) 0.0274(15) Uani 1 1 d . .
H57 H 0.1961 0.1716 0.5232 0.033 Uiso 1 1 calc R U
C58 C 0.0679(4) 0.2020(4) 0.5214(4) 0.0243(14) Uani 1 1 d . .
H58 H 0.0616 0.1481 0.5762 0.029 Uiso 1 1 calc R U
C59 C -0.0043(4) 0.2671(4) 0.4721(4) 0.0178(12) Uani 1 1 d . .
H59 H -0.0591 0.2558 0.4941 0.021 Uiso 1 1 calc R U
C60 C -0.1091(3) 0.3463(4) 0.2217(4) 0.0122(11) Uani 1 1 d . U
C61 C -0.1151(4) 0.3727(4) 0.1282(4) 0.0223(13) Uani 1 1 d . .
H61 H -0.1328 0.4376 0.0875 0.027 Uiso 1 1 calc R U
C62 C -0.0961(4) 0.3078(5) 0.0925(4) 0.0275(14) Uani 1 1 d . .
H62 H -0.1016 0.3287 0.0286 0.033 Uiso 1 1 calc R U
C63 C -0.0694(4) 0.2129(4) 0.1495(4) 0.0230(13) Uani 1 1 d . .
H63 H -0.0573 0.1679 0.1255 0.028 Uiso 1 1 calc R U
C64 C -0.0605(4) 0.1848(4) 0.2416(4) 0.0185(12) Uani 1 1 d . .
H64 H -0.0409 0.1200 0.2813 0.022 Uiso 1 1 calc R U
C65 C -0.0796(4) 0.2495(4) 0.2772(4) 0.0175(12) Uani 1 1 d . .
H65 H -0.0726 0.2280 0.3411 0.021 Uiso 1 1 calc R U
C66 C -0.2522(3) 0.4484(4) 0.3617(4) 0.0131(11) Uani 1 1 d . .
C67 C -0.3040(3) 0.4046(4) 0.4329(4) 0.0183(12) Uani 1 1 d . .
H67 H -0.2896 0.3383 0.4698 0.022 Uiso 1 1 calc R U
C68 C -0.3759(4) 0.4554(5) 0.4514(5) 0.0247(14) Uani 1 1 d . .
H68 H -0.4102 0.4236 0.5001 0.030 Uiso 1 1 calc R U
C69 C -0.3980(4) 0.5528(4) 0.3989(4) 0.0226(13) Uani 1 1 d . .
H69 H -0.4465 0.5882 0.4118 0.027 Uiso 1 1 calc R U
C70 C -0.3477(4) 0.5970(4) 0.3275(4) 0.0219(13) Uani 1 1 d . .
H70 H -0.3624 0.6634 0.2909 0.026 Uiso 1 1 calc R U
C71 C -0.2764(3) 0.5463(4) 0.3082(4) 0.0173(12) Uani 1 1 d . .
H71 H -0.2434 0.5782 0.2581 0.021 Uiso 1 1 calc R U
C72 C -0.0784(3) 0.5291(4) 0.3222(4) 0.0115(10) Uani 1 1 d . U
N73 N -0.0951(3) 0.5616(3) 0.3849(3) 0.0124(9) Uani 1 1 d . .
C74 C -0.0878(3) 0.6563(4) 0.3488(4) 0.0159(12) Uani 1 1 d . .
H74 H -0.0968 0.6943 0.3806 0.019 Uiso 1 1 calc R U
C75 C -0.0656(3) 0.6860(4) 0.2609(4) 0.0157(12) Uani 1 1 d . .
N76 N -0.0595(3) 0.6043(3) 0.2472(3) 0.0121(9) Uani 1 1 d . .
C77 C -0.1194(4) 0.5072(4) 0.4766(4) 0.0196(12) Uani 1 1 d . .
H77A H -0.1042 0.5345 0.5160 0.029 Uiso 1 1 calc R U
H77B H -0.0895 0.4416 0.4996 0.029 Uiso 1 1 calc R U
H77C H -0.1812 0.5087 0.4766 0.029 Uiso 1 1 calc R U
C78 C -0.0345(4) 0.6009(4) 0.1618(4) 0.0193(12) Uani 1 1 d . .
H78A H 0.0155 0.6313 0.1401 0.029 Uiso 1 1 calc R U
H78B H -0.0818 0.6343 0.1161 0.029 Uiso 1 1 calc R U
H78C H -0.0204 0.5347 0.1719 0.029 Uiso 1 1 calc R U
C79 C 0.1415(4) 0.6414(4) 0.2939(4) 0.0269(14) Uani 1 1 d . .
H79A H 0.1021 0.6190 0.3441 0.032 Uiso 1 1 calc R U
H79B H 0.1362 0.6088 0.2556 0.032 Uiso 1 1 calc R U
C80 C 0.2328(4) 0.6102(6) 0.3355(5) 0.0394(18) Uani 1 1 d . .
H80A H 0.2464 0.5409 0.3667 0.059 Uiso 1 1 calc R U
H80B H 0.2377 0.6357 0.3793 0.059 Uiso 1 1 calc R U
H80C H 0.2727 0.6339 0.2871 0.059 Uiso 1 1 calc R U
C81 C 0.1217(5) 0.8217(5) 0.3000(5) 0.0351(17) Uani 1 1 d . .
H81A H 0.0989 0.7853 0.3600 0.042 Uiso 1 1 calc R U
H81B H 0.1838 0.8166 0.3094 0.042 Uiso 1 1 calc R U
C82 C 0.0796(5) 0.9246(6) 0.2640(6) 0.0425(19) Uani 1 1 d . .
H82A H 0.0814 0.9453 0.3120 0.064 Uiso 1 1 calc R U
H82B H 0.0201 0.9319 0.2449 0.064 Uiso 1 1 calc R U
H82C H 0.1102 0.9633 0.2117 0.064 Uiso 1 1 calc R U
C83 C 0.1866(4) 0.8037(4) 0.1392(5) 0.0289(15) Uani 1 1 d . .
H83A H 0.1818 0.8734 0.1101 0.035 Uiso 1 1 calc R U
H83B H 0.2442 0.7751 0.1692 0.035 Uiso 1 1 calc R U
C84 C 0.1741(6) 0.7701(5) 0.0662(5) 0.0406(19) Uani 1 1 d . .
H84A H 0.2140 0.7940 0.0178 0.061 Uiso 1 1 calc R U
H84B H 0.1154 0.7942 0.0402 0.061 Uiso 1 1 calc R U
H84C H 0.1848 0.7007 0.0941 0.061 Uiso 1 1 calc R U
C85 C -0.1702(5) 0.9212(5) -0.0200(4) 0.0346(17) Uani 1 1 d . .
H85A H -0.2295 0.9524 -0.0435 0.041 Uiso 1 1 calc R U
H85B H -0.1328 0.9686 -0.0497 0.041 Uiso 1 1 calc R U
C86 C -0.1441(5) 0.8404(5) -0.0466(5) 0.0344(16) Uani 1 1 d . .
H86A H -0.1452 0.8660 -0.1131 0.052 Uiso 1 1 calc R U
H86B H -0.1840 0.7960 -0.0222 0.052 Uiso 1 1 calc R U
H86C H -0.0863 0.8074 -0.0215 0.052 Uiso 1 1 calc R U
C87 C -0.2499(4) 0.8168(4) 0.1493(5) 0.0268(14) Uani 1 1 d . .
H87A H -0.2385 0.7599 0.1380 0.032 Uiso 1 1 calc R U
H87B H -0.2476 0.7945 0.2161 0.032 Uiso 1 1 calc R U
C88 C -0.3420(4) 0.8689(5) 0.1127(6) 0.0421(19) Uani 1 1 d . .
H88A H -0.3824 0.8265 0.1442 0.063 Uiso 1 1 calc R U
H88B H -0.3470 0.8878 0.0472 0.063 Uiso 1 1 calc R U
H88C H -0.3550 0.9253 0.1236 0.063 Uiso 1 1 calc R U
C89 C -0.1979(5) 0.9946(5) 0.1101(5) 0.0369(17) Uani 1 1 d . .
H89A H -0.1560 1.0365 0.0804 0.044 Uiso 1 1 calc R U
H89B H -0.2536 1.0263 0.0763 0.044 Uiso 1 1 calc R U
C90 C -0.2064(6) 0.9814(6) 0.2081(6) 0.050(2) Uani 1 1 d . .
H90A H -0.2169 1.0435 0.2086 0.075 Uiso 1 1 calc R U
H90B H -0.1536 0.9437 0.2438 0.075 Uiso 1 1 calc R U
H90C H -0.2542 0.9486 0.2349 0.075 Uiso 1 1 calc R U
C52 C -0.1327(3) 0.4176(4) 0.2564(4) 0.0148(11) Uani 1 1 d . .
H52 H -0.1597 0.4810 0.2084 0.018 Uiso 1 1 calc R U

loop_
_atom_site_aniso_label
_atom_site_aniso_U_11
_atom_site_aniso_U_22
_atom_site_aniso_U_33
_atom_site_aniso_U_23
_atom_site_aniso_U_13
_atom_site_aniso_U_12
Pt1 0.01446(12) 0.01439(11) 0.01462(12) -0.00653(9) 0.00218(8) -0.00703(8)
B1 0.006(3) 0.014(3) 0.018(3) -0.007(2) 0.004(2) -0.004(2)
P1 0.0145(7) 0.0241(7) 0.0184(8) -0.0123(6) 0.0025(6) -0.0075(6)
C2 0.008(2) 0.014(2) 0.016(3) -0.006(2) -0.001(2) -0.001(2)
P2 0.0155(7) 0.0191(7) 0.0173(8) -0.0041(6) 0.0011(6) -0.0033(6)
C5 0.018(3) 0.031(3) 0.028(4) -0.020(3) 0.003(3) 0.000(3)
C4 0.005(2) 0.021(3) 0.024(3) -0.017(2) -0.004(2) 0.000(2)
C3 0.015(3) 0.009(2) 0.015(3) -0.006(2) 0.001(2) -0.002(2)
C6 0.011(3) 0.051(4) 0.055(5) -0.039(4) 0.002(3) 0.004(3)
C7 0.015(3) 0.036(4) 0.054(5) -0.031(4) -0.020(3) 0.013(3)
C8 0.030(4) 0.019(3) 0.035(4) -0.013(3) -0.015(3) 0.007(3)
C9 0.019(3) 0.018(3) 0.026(3) -0.011(3) -0.007(3) -0.001(2)
C10 0.0108(13) 0.0126(13) 0.0127(14) -0.0057(9) -0.0006(9) -0.0025(9)
C11 0.014(3) 0.028(3) 0.025(3) -0.012(3) -0.002(2) -0.001(2)
C12 0.024(3) 0.046(4) 0.025(4) -0.020(3) 0.001(3) -0.002(3)
C13 0.022(3) 0.041(4) 0.036(4) -0.032(3) -0.001(3) 0.003(3)
C14 0.015(3) 0.025(3) 0.032(4) -0.018(3) -0.003(3) 0.005(2)
C15 0.017(3) 0.023(3) 0.023(3) -0.013(3) -0.004(2) -0.002(2)
C17 0.017(3) 0.016(3) 0.024(3) -0.008(2) 0.004(2) -0.005(2)
C16 0.006(2) 0.017(3) 0.020(3) -0.011(2) 0.000(2) -0.003(2)
C18 0.021(3) 0.024(3) 0.029(4) -0.013(3) 0.012(3) -0.008(2)
C19 0.006(3) 0.021(3) 0.040(4) -0.017(3) 0.003(3) 0.002(2)
C20 0.011(3) 0.014(3) 0.033(3) -0.012(3) -0.004(2) 0.001(2)
C21 0.007(2) 0.017(3) 0.026(3) -0.010(2) -0.002(2) -0.002(2)
C22 0.004(2) 0.018(3) 0.018(3) -0.010(2) -0.001(2) -0.001(2)
C24 0.015(3) 0.015(3) 0.020(3) -0.012(2) 0.000(2) -0.004(2)
N23 0.011(2) 0.017(2) 0.012(2) -0.0073(19) 0.0011(18) -0.0053(17)
N26 0.008(2) 0.015(2) 0.015(2) -0.0089(19) 0.0023(18) -0.0029(17)
C25 0.008(2) 0.014(2) 0.021(3) -0.011(2) 0.000(2) -0.003(2)
C27 0.017(3) 0.024(3) 0.018(3) -0.011(2) 0.000(2) -0.006(2)
C28 0.024(3) 0.021(3) 0.020(3) -0.014(2) 0.011(2) -0.011(2)
C29 0.014(3) 0.036(4) 0.034(4) -0.008(3) -0.002(3) -0.001(3)
C30 0.019(3) 0.060(5) 0.044(5) -0.024(4) -0.005(3) -0.004(3)
C31 0.026(3) 0.055(4) 0.035(4) -0.034(4) 0.000(3) -0.013(3)
C32 0.025(4) 0.057(5) 0.082(6) -0.059(5) 0.013(4) -0.014(3)
C33 0.016(3) 0.034(3) 0.029(4) -0.016(3) 0.006(3) -0.013(3)
C34 0.046(5) 0.071(6) 0.047(5) -0.045(5) 0.024(4) -0.030(4)
C35 0.022(3) 0.028(3) 0.022(3) -0.007(3) 0.000(3) -0.006(3)
C36 0.029(3) 0.034(4) 0.021(3) -0.012(3) -0.001(3) -0.006(3)
C37 0.014(3) 0.029(3) 0.022(3) -0.001(3) -0.001(2) -0.011(2)
C38 0.020(3) 0.041(4) 0.031(4) -0.008(3) -0.002(3) -0.008(3)
C39 0.027(3) 0.020(3) 0.027(4) -0.005(3) 0.005(3) 0.002(3)
C40 0.029(4) 0.032(4) 0.040(4) -0.019(3) 0.004(3) 0.006(3)
P51 0.0244(8) 0.0242(8) 0.0182(8) -0.0116(6) 0.0046(6) -0.0132(6)
Pt51 0.02931(14) 0.01190(11) 0.01526(13) -0.00423(9) -0.00076(9) -0.00858(9)
B51 0.007(3) 0.012(3) 0.018(3) -0.006(2) 0.000(2) -0.004(2)
P52 0.0355(9) 0.0146(7) 0.0201(8) -0.0040(6) -0.0047(7) -0.0016(6)
C53 0.015(3) 0.011(2) 0.017(3) -0.005(2) 0.001(2) -0.005(2)
C54 0.007(2) 0.016(2) 0.018(3) -0.012(2) -0.004(2) 0.001(2)
C55 0.018(3) 0.027(3) 0.023(3) -0.012(3) 0.001(2) -0.003(2)
C56 0.011(3) 0.039(4) 0.038(4) -0.022(3) -0.001(3) 0.001(3)
C57 0.016(3) 0.032(3) 0.037(4) -0.022(3) -0.017(3) 0.013(3)
C58 0.033(4) 0.015(3) 0.023(3) -0.009(3) -0.011(3) 0.003(2)
C59 0.018(3) 0.019(3) 0.020(3) -0.012(2) -0.004(2) -0.002(2)
C60 0.0110(13) 0.0128(13) 0.0129(14) -0.0054(9) -0.0002(9) -0.0030(9)
C61 0.023(3) 0.022(3) 0.018(3) -0.007(2) -0.001(2) 0.004(2)
C62 0.030(3) 0.035(4) 0.020(3) -0.017(3) -0.003(3) 0.003(3)
C63 0.018(3) 0.028(3) 0.031(4) -0.022(3) 0.003(3) -0.001(2)
C64 0.017(3) 0.017(3) 0.024(3) -0.011(2) 0.002(2) -0.003(2)
C65 0.021(3) 0.018(3) 0.015(3) -0.008(2) 0.000(2) -0.006(2)
C66 0.006(2) 0.015(3) 0.022(3) -0.012(2) -0.003(2) 0.000(2)
C67 0.013(3) 0.019(3) 0.024(3) -0.010(2) -0.001(2) -0.004(2)
C68 0.012(3) 0.035(3) 0.030(4) -0.016(3) 0.001(3) -0.007(3)
C69 0.007(3) 0.030(3) 0.035(4) -0.022(3) -0.005(2) 0.008(2)
C70 0.013(3) 0.020(3) 0.033(4) -0.014(3) -0.008(3) 0.003(2)
C71 0.011(3) 0.020(3) 0.022(3) -0.010(2) -0.006(2) -0.002(2)
C72 0.0103(13) 0.0119(13) 0.0121(13) -0.0051(9) -0.0005(9) -0.0023(9)
N73 0.012(2) 0.013(2) 0.013(2) -0.0055(18) -0.0019(18) -0.0016(17)
C74 0.017(3) 0.014(3) 0.020(3) -0.009(2) 0.000(2) -0.006(2)
C75 0.015(3) 0.014(3) 0.018(3) -0.007(2) -0.004(2) -0.005(2)
N76 0.012(2) 0.013(2) 0.013(2) -0.0069(18) -0.0019(18) -0.0037(17)
C77 0.024(3) 0.019(3) 0.018(3) -0.008(2) 0.006(2) -0.013(2)
C78 0.022(3) 0.019(3) 0.020(3) -0.010(2) 0.006(2) -0.010(2)
C79 0.027(3) 0.028(3) 0.018(3) -0.002(3) 0.000(3) -0.009(3)
C80 0.027(4) 0.050(4) 0.034(4) -0.013(4) -0.006(3) -0.004(3)
C81 0.031(4) 0.054(5) 0.037(4) -0.035(4) 0.000(3) -0.008(3)
C82 0.044(5) 0.051(5) 0.052(5) -0.038(4) 0.002(4) -0.015(4)
C83 0.031(4) 0.021(3) 0.031(4) -0.007(3) 0.011(3) -0.011(3)
C84 0.066(5) 0.027(4) 0.025(4) -0.010(3) 0.022(4) -0.007(3)
C85 0.035(4) 0.037(4) 0.018(3) 0.000(3) -0.011(3) 0.000(3)
C86 0.042(4) 0.039(4) 0.023(4) -0.014(3) 0.003(3) -0.010(3)
C87 0.021(3) 0.028(3) 0.027(4) -0.009(3) -0.008(3) 0.000(3)
C88 0.026(4) 0.039(4) 0.048(5) -0.010(4) -0.016(3) 0.007(3)
C89 0.042(4) 0.020(3) 0.043(4) -0.012(3) -0.005(4) 0.004(3)
C90 0.068(6) 0.038(4) 0.055(5) -0.031(4) 0.005(5) -0.004(4)
C52 0.014(3) 0.016(3) 0.013(3) -0.005(2) -0.001(2) -0.003(2)

loop_
_atom_type_symbol
_atom_type_description
_atom_type_scat_dispersion_real
_atom_type_scat_dispersion_imag
_atom_type_scat_source
C C 0.0033 0.0016 'International Tables Vol C Tables 4.2.6.8 and 6.1.1.4'
H H 0.0000 0.0000 'International Tables Vol C Tables 4.2.6.8 and 6.1.1.4'
B B 0.0013 0.0007 'International Tables Vol C Tables 4.2.6.8 and 6.1.1.4'
P P 0.1023 0.0942 'International Tables Vol C Tables 4.2.6.8 and 6.1.1.4'
Pt Pt -1.7033 8.3905 'International Tables Vol C Tables 4.2.6.8 and 6.1.1.4'
N N 0.0061 0.0033 'International Tables Vol C Tables 4.2.6.8 and 6.1.1.4'

loop_
_geom_angle_atom_site_label_1
_geom_angle_atom_site_label_2
_geom_angle_atom_site_label_3
_geom_angle
C25 Pt1 P1 93.86(14)
C25 Pt1 P2 97.48(14)
P1 Pt1 P2 168.24(6)
C25 Pt1 H1 176(2)
P1 Pt1 H1 88(2)
P2 Pt1 H1 81(2)
C22 B1 C4 117.2(4)
C22 B1 C3 117.1(4)
C4 B1 C3 117.5(4)
C22 B1 C2 113.3(4)
C4 B1 C2 121.5(5)
C3 B1 C2 56.4(3)
C33 P1 C29 105.4(3)
C33 P1 C31 103.8(3)
C29 P1 C31 104.0(3)
C33 P1 Pt1 112.2(2)
C29 P1 Pt1 116.2(2)
C31 P1 Pt1 114.0(2)
C10 C2 C3 122.9(5)
C10 C2 B1 123.4(4)
C3 C2 B1 61.7(3)
C10 C2 H2 113.2
C3 C2 H2 113.2
B1 C2 H2 113.2
C39 P2 C37 104.6(3)
C39 P2 C35 103.9(3)
C37 P2 C35 104.5(3)
C39 P2 Pt1 110.6(2)
C37 P2 Pt1 118.1(2)
C35 P2 Pt1 113.9(2)
C4 C5 C6 121.3(6)
C4 C5 H5 119.3
C6 C5 H5 119.3
C9 C4 C5 116.0(5)
C9 C4 B1 122.6(5)
C5 C4 B1 121.4(5)
C16 C3 C2 122.3(5)
C16 C3 B1 124.1(5)
C2 C3 B1 61.9(4)
C16 C3 H3 113.1
C2 C3 H3 113.1
B1 C3 H3 113.1
C7 C6 C5 120.4(6)
C7 C6 H6 119.8
C5 C6 H6 119.8
C6 C7 C8 119.7(6)
C6 C7 H7 120.2
C8 C7 H7 120.2
C7 C8 C9 120.0(6)
C7 C8 H8 120.0
C9 C8 H8 120.0
C4 C9 C8 122.6(6)
C4 C9 H9 118.7
C8 C9 H9 118.7
C11 C10 C15 116.8(5)
C11 C10 C2 119.3(5)
C15 C10 C2 123.9(5)
C12 C11 C10 121.9(6)
C12 C11 H11 119.1
C10 C11 H11 119.1
C11 C12 C13 120.1(6)
C11 C12 H12 120.0
C13 C12 H12 120.0
C14 C13 C12 119.2(6)
C14 C13 H13 120.4
C12 C13 H13 120.4
C13 C14 C15 120.8(6)
C13 C14 H14 119.6
C15 C14 H14 119.6
C14 C15 C10 121.2(6)
C14 C15 H15 119.4
C10 C15 H15 119.4
C18 C17 C16 121.7(5)
C18 C17 H17 119.2
C16 C17 H17 119.2
C17 C16 C21 116.7(5)
C17 C16 C3 119.5(5)
C21 C16 C3 123.7(5)
C17 C18 C19 121.2(6)
C17 C18 H18 119.4
C19 C18 H18 119.4
C20 C19 C18 117.9(5)
C20 C19 H19 121.0
C18 C19 H19 121.0
C19 C20 C21 121.4(5)
C19 C20 H20 119.3
C21 C20 H20 119.3
C20 C21 C16 121.0(5)
C20 C21 H21 119.5
C16 C21 H21 119.5
N23 C22 N26 104.6(4)
N23 C22 B1 127.2(5)
N26 C22 B1 128.1(5)
C25 C24 N23 109.2(5)
C25 C24 H24 125.4
N23 C24 H24 125.4
C22 N23 C24 110.0(5)
C22 N23 C27 124.9(5)
C24 N23 C27 125.0(5)
C22 N26 C25 113.3(5)
C22 N26 C28 123.8(4)
C25 N26 C28 122.9(4)
C24 C25 N26 102.8(5)
C24 C25 Pt1 132.9(4)
N26 C25 Pt1 124.3(4)
N23 C27 H27A 109.5
N23 C27 H27B 109.5
H27A C27 H27B 109.5
N23 C27 H27C 109.5
H27A C27 H27C 109.5
H27B C27 H27C 109.5
N26 C28 H28A 109.5
N26 C28 H28B 109.5
H28A C28 H28B 109.5
N26 C28 H28C 109.5
H28A C28 H28C 109.5
H28B C28 H28C 109.5
C30 C29 P1 116.7(5)
C30 C29 H29A 108.1
P1 C29 H29A 108.1
C30 C29 H29B 108.1
P1 C29 H29B 108.1
H29A C29 H29B 107.3
C29 C30 H30A 109.5
C29 C30 H30B 109.5
H30A C30 H30B 109.5
C29 C30 H30C 109.5
H30A C30 H30C 109.5
H30B C30 H30C 109.5
C32 C31 P1 114.2(5)
C32 C31 H31A 108.7
P1 C31 H31A 108.7
C32 C31 H31B 108.7
P1 C31 H31B 108.7
H31A C31 H31B 107.6
C31 C32 H32A 109.5
C31 C32 H32B 109.5
H32A C32 H32B 109.5
C31 C32 H32C 109.5
H32A C32 H32C 109.5
H32B C32 H32C 109.5
C34 C33 P1 111.8(5)
C34 C33 H33A 109.3
P1 C33 H33A 109.3
C34 C33 H33B 109.3
P1 C33 H33B 109.3
H33A C33 H33B 107.9
C33 C34 H34A 109.5
C33 C34 H34B 109.5
H34A C34 H34B 109.5
C33 C34 H34C 109.5
H34A C34 H34C 109.5
H34B C34 H34C 109.5
C36 C35 P2 113.0(4)
C36 C35 H35A 109.0
P2 C35 H35A 109.0
C36 C35 H35B 109.0
P2 C35 H35B 109.0
H35A C35 H35B 107.8
C35 C36 H36A 109.5
C35 C36 H36B 109.5
H36A C36 H36B 109.5
C35 C36 H36C 109.5
H36A C36 H36C 109.5
H36B C36 H36C 109.5
C38 C37 P2 117.1(4)
C38 C37 H37A 108.0
P2 C37 H37A 108.0
C38 C37 H37B 108.0
P2 C37 H37B 108.0
H37A C37 H37B 107.3
C37 C38 H38A 109.5
C37 C38 H38B 109.5
H38A C38 H38B 109.5
C37 C38 H38C 109.5
H38A C38 H38C 109.5
H38B C38 H38C 109.5
C40 C39 P2 111.1(4)
C40 C39 H39A 109.4
P2 C39 H39A 109.4
C40 C39 H39B 109.4
P2 C39 H39B 109.4
H39A C39 H39B 108.0
C39 C40 H40A 109.5
C39 C40 H40B 109.5
H40A C40 H40B 109.5
C39 C40 H40C 109.5
H40A C40 H40C 109.5
H40B C40 H40C 109.5
C81 P51 C79 104.3(3)
C81 P51 C83 104.9(3)
C79 P51 C83 104.2(3)
C81 P51 Pt51 111.6(2)
C79 P51 Pt51 115.7(2)
C83 P51 Pt51 115.1(2)
C75 Pt51 P52 96.67(15)
C75 Pt51 P51 92.78(15)
P52 Pt51 P51 169.11(6)
C75 Pt51 H51 174(3)
P52 Pt51 H51 85(3)
P51 Pt51 H51 85(3)
C72 B51 C54 114.0(4)
C72 B51 C53 116.8(5)
C54 B51 C53 119.0(4)
C72 B51 C52 115.1(4)
C54 B51 C52 123.5(5)
C53 B51 C52 56.9(3)
C87 P52 C89 105.2(3)
C87 P52 C85 106.2(3)
C89 P52 C85 102.1(3)
C87 P52 Pt51 117.0(2)
C89 P52 Pt51 111.6(3)
C85 P52 Pt51 113.4(2)
C66 C53 C52 122.4(5)
C66 C53 B51 124.1(5)
C52 C53 B51 61.6(4)
C66 C53 H53 113.1
C52 C53 H53 113.1
B51 C53 H53 113.1
C59 C54 C55 115.9(5)
C59 C54 B51 122.8(5)
C55 C54 B51 121.3(5)
C54 C55 C56 122.3(6)
C54 C55 H55 118.9
C56 C55 H55 118.9
C57 C56 C55 119.2(6)
C57 C56 H56 120.4
C55 C56 H56 120.4
C58 C57 C56 120.6(6)
C58 C57 H57 119.7
C56 C57 H57 119.7
C57 C58 C59 119.8(6)
C57 C58 H58 120.1
C59 C58 H58 120.1
C54 C59 C58 122.2(6)
C54 C59 H59 118.9
C58 C59 H59 118.9
C61 C60 C65 115.4(5)
C61 C60 C52 120.5(5)
C65 C60 C52 124.1(5)
C62 C61 C60 122.6(6)
C62 C61 H61 118.7
C60 C61 H61 118.7
C63 C62 C61 120.3(6)
C63 C62 H62 119.8
C61 C62 H62 119.8
C64 C63 C62 118.7(6)
C64 C63 H63 120.7
C62 C63 H63 120.7
C63 C64 C65 121.0(5)
C63 C64 H64 119.5
C65 C64 H64 119.5
C64 C65 C60 121.9(5)
C64 C65 H65 119.0
C60 C65 H65 119.0
C67 C66 C71 117.3(5)
C67 C66 C53 119.2(5)
C71 C66 C53 123.5(5)
C68 C67 C66 121.7(5)
C68 C67 H67 119.1
C66 C67 H67 119.1
C67 C68 C69 120.3(6)
C67 C68 H68 119.9
C69 C68 H68 119.9
C70 C69 C68 118.6(5)
C70 C69 H69 120.7
C68 C69 H69 120.7
C69 C70 C71 121.3(6)
C69 C70 H70 119.3
C71 C70 H70 119.3
C70 C71 C66 120.8(6)
C70 C71 H71 119.6
C66 C71 H71 119.6
N73 C72 N76 104.6(4)
N73 C72 B51 126.3(5)
N76 C72 B51 129.1(5)
C72 N73 C74 110.5(5)
C72 N73 C77 125.3(5)
C74 N73 C77 124.2(5)
C75 C74 N73 109.1(5)
C75 C74 H74 125.4
N73 C74 H74 125.4
C74 C75 N76 103.2(5)
C74 C75 Pt51 132.0(4)
N76 C75 Pt51 124.4(4)
C72 N76 C75 112.5(5)
C72 N76 C78 124.0(4)
C75 N76 C78 123.4(4)
N73 C77 H77A 109.5
N73 C77 H77B 109.5
H77A C77 H77B 109.5
N73 C77 H77C 109.5
H77A C77 H77C 109.5
H77B C77 H77C 109.5
N76 C78 H78A 109.5
N76 C78 H78B 109.5
H78A C78 H78B 109.5
N76 C78 H78C 109.5
H78A C78 H78C 109.5
H78B C78 H78C 109.5
C80 C79 P51 116.9(5)
C80 C79 H79A 108.1
P51 C79 H79A 108.1
C80 C79 H79B 108.1
P51 C79 H79B 108.1
H79A C79 H79B 107.3
C79 C80 H80A 109.5
C79 C80 H80B 109.5
H80A C80 H80B 109.5
C79 C80 H80C 109.5
H80A C80 H80C 109.5
H80B C80 H80C 109.5
C82 C81 P51 113.6(5)
C82 C81 H81A 108.9
P51 C81 H81A 108.9
C82 C81 H81B 108.9
P51 C81 H81B 108.9
H81A C81 H81B 107.7
C81 C82 H82A 109.5
C81 C82 H82B 109.5
H82A C82 H82B 109.5
C81 C82 H82C 109.5
H82A C82 H82C 109.5
H82B C82 H82C 109.5
C84 C83 P51 109.8(5)
C84 C83 H83A 109.7
P51 C83 H83A 109.7
C84 C83 H83B 109.7
P51 C83 H83B 109.7
H83A C83 H83B 108.2
C83 C84 H84A 109.5
C83 C84 H84B 109.5
H84A C84 H84B 109.5
C83 C84 H84C 109.5
H84A C84 H84C 109.5
H84B C84 H84C 109.5
C86 C85 P52 113.5(5)
C86 C85 H85A 108.9
P52 C85 H85A 108.9
C86 C85 H85B 108.9
P52 C85 H85B 108.9
H85A C85 H85B 107.7
C85 C86 H86A 109.5
C85 C86 H86B 109.5
H86A C86 H86B 109.5
C85 C86 H86C 109.5
H86A C86 H86C 109.5
H86B C86 H86C 109.5
C88 C87 P52 117.3(5)
C88 C87 H87A 108.0
P52 C87 H87A 108.0
C88 C87 H87B 108.0
P52 C87 H87B 108.0
H87A C87 H87B 107.2
C87 C88 H88A 109.5
C87 C88 H88B 109.5
H88A C88 H88B 109.5
C87 C88 H88C 109.5
H88A C88 H88C 109.5
H88B C88 H88C 109.5
C90 C89 P52 112.9(5)
C90 C89 H89A 109.0
P52 C89 H89A 109.0
C90 C89 H89B 109.0
P52 C89 H89B 109.0
H89A C89 H89B 107.8
C89 C90 H90A 109.5
C89 C90 H90B 109.5
H90A C90 H90B 109.5
C89 C90 H90C 109.5
H90A C90 H90C 109.5
H90B C90 H90C 109.5
C60 C52 C53 120.9(5)
C60 C52 B51 125.4(5)
C53 C52 B51 61.5(3)
C60 C52 H52 113.1
C53 C52 H52 113.1
B51 C52 H52 113.1

loop_
_geom_bond_atom_site_label_1
_geom_bond_atom_site_label_2
_geom_bond_distance
Pt1 C25 2.076(5)
Pt1 P1 2.2575(15)
Pt1 P2 2.2683(15)
Pt1 H1 1.54(6)
B1 C22 1.598(8)
B1 C4 1.606(8)
B1 C3 1.622(8)
B1 C2 1.626(8)
P1 C33 1.817(6)
P1 C29 1.820(7)
P1 C31 1.830(7)
C2 C10 1.474(8)
C2 C3 1.536(8)
C2 H2 1.0000
P2 C39 1.831(6)
P2 C37 1.835(6)
P2 C35 1.836(7)
C5 C4 1.404(8)
C5 C6 1.405(9)
C5 H5 0.9500
C4 C9 1.390(8)
C3 C16 1.469(7)
C3 H3 1.0000
C6 C7 1.369(11)
C6 H6 0.9500
C7 C8 1.370(10)
C7 H7 0.9500
C8 C9 1.394(8)
C8 H8 0.9500
C9 H9 0.9500
C10 C11 1.400(8)
C10 C15 1.401(8)
C11 C12 1.385(9)
C11 H11 0.9500
C12 C13 1.387(10)
C12 H12 0.9500
C13 C14 1.375(9)
C13 H13 0.9500
C14 C15 1.389(8)
C14 H14 0.9500
C15 H15 0.9500
C17 C18 1.379(8)
C17 C16 1.402(8)
C17 H17 0.9500
C16 C21 1.406(7)
C18 C19 1.389(8)
C18 H18 0.9500
C19 C20 1.385(9)
C19 H19 0.9500
C20 C21 1.389(8)
C20 H20 0.9500
C21 H21 0.9500
C22 N23 1.339(7)
C22 N26 1.351(7)
C24 C25 1.357(8)
C24 N23 1.397(7)
C24 H24 0.9500
N23 C27 1.455(7)
N26 C25 1.404(7)
N26 C28 1.460(7)
C27 H27A 0.9800
C27 H27B 0.9800
C27 H27C 0.9800
C28 H28A 0.9800
C28 H28B 0.9800
C28 H28C 0.9800
C29 C30 1.534(9)
C29 H29A 0.9900
C29 H29B 0.9900
C30 H30A 0.9800
C30 H30B 0.9800
C30 H30C 0.9800
C31 C32 1.509(11)
C31 H31A 0.9900
C31 H31B 0.9900
C32 H32A 0.9800
C32 H32B 0.9800
C32 H32C 0.9800
C33 C34 1.520(9)
C33 H33A 0.9900
C33 H33B 0.9900
C34 H34A 0.9800
C34 H34B 0.9800
C34 H34C 0.9800
C35 C36 1.517(9)
C35 H35A 0.9900
C35 H35B 0.9900
C36 H36A 0.9800
C36 H36B 0.9800
C36 H36C 0.9800
C37 C38 1.522(8)
C37 H37A 0.9900
C37 H37B 0.9900
C38 H38A 0.9800
C38 H38B 0.9800
C38 H38C 0.9800
C39 C40 1.528(10)
C39 H39A 0.9900
C39 H39B 0.9900
C40 H40A 0.9800
C40 H40B 0.9800
C40 H40C 0.9800
P51 C81 1.828(7)
P51 C79 1.833(6)
P51 C83 1.840(7)
P51 Pt51 2.2799(16)
Pt51 C75 2.074(5)
Pt51 P52 2.2511(17)
Pt51 H51 1.58(8)
B51 C72 1.602(7)
B51 C54 1.606(7)
B51 C53 1.621(7)
B51 C52 1.621(8)
P52 C87 1.818(7)
P52 C89 1.824(7)
P52 C85 1.827(7)
C53 C66 1.479(8)
C53 C52 1.545(8)
C53 H53 1.0000
C54 C59 1.388(8)
C54 C55 1.401(8)
C55 C56 1.402(8)
C55 H55 0.9500
C56 C57 1.368(10)
C56 H56 0.9500
C57 C58 1.365(9)
C57 H57 0.9500
C58 C59 1.400(8)
C58 H58 0.9500
C59 H59 0.9500
C60 C61 1.399(8)
C60 C65 1.406(7)
C60 C52 1.472(8)
C61 C62 1.384(9)
C61 H61 0.9500
C62 C63 1.381(9)
C62 H62 0.9500
C63 C64 1.375(9)
C63 H63 0.9500
C64 C65 1.382(8)
C64 H64 0.9500
C65 H65 0.9500
C66 C67 1.394(8)
C66 C71 1.403(7)
C67 C68 1.388(9)
C67 H67 0.9500
C68 C69 1.392(9)
C68 H68 0.9500
C69 C70 1.381(9)
C69 H69 0.9500
C70 C71 1.387(8)
C70 H70 0.9500
C71 H71 0.9500
C72 N73 1.339(7)
C72 N76 1.358(7)
N73 C74 1.387(7)
N73 C77 1.446(7)
C74 C75 1.357(8)
C74 H74 0.9500
C75 N76 1.408(7)
N76 C78 1.460(7)
C77 H77A 0.9800
C77 H77B 0.9800
C77 H77C 0.9800
C78 H78A 0.9800
C78 H78B 0.9800
C78 H78C 0.9800
C79 C80 1.531(9)
C79 H79A 0.9900
C79 H79B 0.9900
C80 H80A 0.9800
C80 H80B 0.9800
C80 H80C 0.9800
C81 C82 1.512(11)
C81 H81A 0.9900
C81 H81B 0.9900
C82 H82A 0.9800
C82 H82B 0.9800
C82 H82C 0.9800
C83 C84 1.540(10)
C83 H83A 0.9900
C83 H83B 0.9900
C84 H84A 0.9800
C84 H84B 0.9800
C84 H84C 0.9800
C85 C86 1.523(10)
C85 H85A 0.9900
C85 H85B 0.9900
C86 H86A 0.9800
C86 H86B 0.9800
C86 H86C 0.9800
C87 C88 1.549(9)
C87 H87A 0.9900
C87 H87B 0.9900
C88 H88A 0.9800
C88 H88B 0.9800
C88 H88C 0.9800
C89 C90 1.528(11)
C89 H89A 0.9900
C89 H89B 0.9900
C90 H90A 0.9800
C90 H90B 0.9800
C90 H90C 0.9800
C52 H52 1.0000

loop_
_geom_torsion_atom_site_label_1
_geom_torsion_atom_site_label_2
_geom_torsion_atom_site_label_3
_geom_torsion_atom_site_label_4
_geom_torsion
C22 B1 C2 C10 139.4(5)
C4 B1 C2 C10 -8.5(8)
C3 B1 C2 C10 -112.6(6)
C22 B1 C2 C3 -108.0(5)
C4 B1 C2 C3 104.1(5)
C6 C5 C4 C9 1.7(9)
C6 C5 C4 B1 -178.2(6)
C22 B1 C4 C9 121.6(6)
C3 B1 C4 C9 -26.0(8)
C2 B1 C4 C9 -91.7(7)
C22 B1 C4 C5 -58.6(7)
C3 B1 C4 C5 153.8(5)
C2 B1 C4 C5 88.2(7)
C10 C2 C3 C16 -132.1(5)
B1 C2 C3 C16 114.6(5)
C10 C2 C3 B1 113.3(5)
C22 B1 C3 C16 -10.5(8)
C4 B1 C3 C16 137.2(5)
C2 B1 C3 C16 -111.7(6)
C22 B1 C3 C2 101.2(5)
C4 B1 C3 C2 -111.2(6)
C4 C5 C6 C7 -0.5(10)
C5 C6 C7 C8 -1.1(10)
C6 C7 C8 C9 1.5(10)
C5 C4 C9 C8 -1.3(9)
B1 C4 C9 C8 178.6(6)
C7 C8 C9 C4 -0.3(10)
C3 C2 C10 C11 163.3(5)
B1 C2 C10 C11 -121.1(6)
C3 C2 C10 C15 -18.5(8)
B1 C2 C10 C15 57.0(8)
C15 C10 C11 C12 0.7(8)
C2 C10 C11 C12 179.0(5)
C10 C11 C12 C13 -1.2(9)
C11 C12 C13 C14 0.8(10)
C12 C13 C14 C15 0.1(9)
C13 C14 C15 C10 -0.6(9)
C11 C10 C15 C14 0.2(8)
C2 C10 C15 C14 -178.0(5)
C18 C17 C16 C21 -1.6(8)
C18 C17 C16 C3 175.9(5)
C2 C3 C16 C17 155.1(5)
B1 C3 C16 C17 -129.0(6)
C2 C3 C16 C21 -27.6(8)
B1 C3 C16 C21 48.2(8)
C16 C17 C18 C19 1.6(10)
C17 C18 C19 C20 -1.1(9)
C18 C19 C20 C21 0.7(9)
C19 C20 C21 C16 -0.8(9)
C17 C16 C21 C20 1.2(8)
C3 C16 C21 C20 -176.2(5)
C4 B1 C22 N23 -82.5(7)
C3 B1 C22 N23 65.3(7)
C2 B1 C22 N23 128.1(5)
C4 B1 C22 N26 102.5(6)
C3 B1 C22 N26 -109.7(6)
C2 B1 C22 N26 -46.8(7)
N26 C22 N23 C24 1.5(5)
B1 C22 N23 C24 -174.4(5)
N26 C22 N23 C27 178.7(5)
B1 C22 N23 C27 2.8(8)
C25 C24 N23 C22 -0.8(6)
C25 C24 N23 C27 -178.0(5)
N23 C22 N26 C25 -1.7(6)
B1 C22 N26 C25 174.1(5)
N23 C22 N26 C28 177.4(5)
B1 C22 N26 C28 -6.8(8)
N23 C24 C25 N26 -0.2(6)
N23 C24 C25 Pt1 -178.4(4)
C22 N26 C25 C24 1.2(6)
C28 N26 C25 C24 -177.9(5)
C22 N26 C25 Pt1 179.6(3)
C28 N26 C25 Pt1 0.5(7)
C33 P1 C29 C30 54.2(6)
C31 P1 C29 C30 -54.7(6)
Pt1 P1 C29 C30 179.1(5)
C33 P1 C31 C32 75.8(6)
C29 P1 C31 C32 -174.1(5)
Pt1 P1 C31 C32 -46.6(6)
C29 P1 C33 C34 71.0(6)
C31 P1 C33 C34 -179.9(5)
Pt1 P1 C33 C34 -56.4(6)
C39 P2 C35 C36 164.4(5)
C37 P2 C35 C36 -86.2(5)
Pt1 P2 C35 C36 44.1(5)
C39 P2 C37 C38 46.0(6)
C35 P2 C37 C38 -62.8(6)
Pt1 P2 C37 C38 169.3(5)
C37 P2 C39 C40 76.6(5)
C35 P2 C39 C40 -174.1(5)
Pt1 P2 C39 C40 -51.5(5)
C72 B51 C53 C66 -7.9(8)
C54 B51 C53 C66 135.3(6)
C52 B51 C53 C66 -111.6(6)
C72 B51 C53 C52 103.7(5)
C54 B51 C53 C52 -113.1(6)
C72 B51 C54 C59 122.1(6)
C53 B51 C54 C59 -22.1(8)
C52 B51 C54 C59 -89.6(7)
C72 B51 C54 C55 -56.0(7)
C53 B51 C54 C55 159.8(5)
C52 B51 C54 C55 92.2(7)
C59 C54 C55 C56 1.0(9)
B51 C54 C55 C56 179.2(6)
C54 C55 C56 C57 -0.5(10)
C55 C56 C57 C58 -0.7(10)
C56 C57 C58 C59 1.3(10)
C55 C54 C59 C58 -0.4(8)
B51 C54 C59 C58 -178.6(5)
C57 C58 C59 C54 -0.7(9)
C65 C60 C61 C62 2.1(9)
C52 C60 C61 C62 -177.9(6)
C60 C61 C62 C63 -0.6(10)
C61 C62 C63 C64 -1.2(10)
C62 C63 C64 C65 1.4(9)
C63 C64 C65 C60 0.3(9)
C61 C60 C65 C64 -2.0(8)
C52 C60 C65 C64 178.1(5)
C52 C53 C66 C67 153.4(5)
B51 C53 C66 C67 -131.1(6)
C52 C53 C66 C71 -30.5(8)
B51 C53 C66 C71 44.9(8)
C71 C66 C67 C68 -0.9(8)
C53 C66 C67 C68 175.4(5)
C66 C67 C68 C69 -0.5(9)
C67 C68 C69 C70 1.2(9)
C68 C69 C70 C71 -0.4(9)
C69 C70 C71 C66 -1.0(9)
C67 C66 C71 C70 1.6(8)
C53 C66 C71 C70 -174.5(5)
C54 B51 C72 N73 -77.2(7)
C53 B51 C72 N73 67.8(7)
C52 B51 C72 N73 131.8(5)
C54 B51 C72 N76 102.4(6)
C53 B51 C72 N76 -112.6(6)
C52 B51 C72 N76 -48.6(7)
N76 C72 N73 C74 0.8(6)
B51 C72 N73 C74 -179.6(5)
N76 C72 N73 C77 179.4(5)
B51 C72 N73 C77 -1.0(8)
C72 N73 C74 C75 -0.1(6)
C77 N73 C74 C75 -178.8(5)
N73 C74 C75 N76 -0.5(6)
N73 C74 C75 Pt51 -173.5(4)
N73 C72 N76 C75 -1.1(6)
B51 C72 N76 C75 179.2(5)
N73 C72 N76 C78 178.2(5)
B51 C72 N76 C78 -1.5(8)
C74 C75 N76 C72 1.0(6)
Pt51 C75 N76 C72 174.7(4)
C74 C75 N76 C78 -178.3(5)
Pt51 C75 N76 C78 -4.6(7)
C81 P51 C79 C80 -55.7(6)
C83 P51 C79 C80 54.0(6)
Pt51 P51 C79 C80 -178.6(5)
C79 P51 C81 C82 -168.2(5)
C83 P51 C81 C82 82.6(6)
Pt51 P51 C81 C82 -42.7(6)
C81 P51 C83 C84 -175.1(5)
C79 P51 C83 C84 75.6(5)
Pt51 P51 C83 C84 -52.1(5)
C87 P52 C85 C86 -70.5(6)
C89 P52 C85 C86 179.6(5)
Pt51 P52 C85 C86 59.4(6)
C89 P52 C87 C88 49.2(6)
C85 P52 C87 C88 -58.6(6)
Pt51 P52 C87 C88 173.7(5)
C87 P52 C89 C90 63.9(6)
C85 P52 C89 C90 174.7(6)
Pt51 P52 C89 C90 -63.9(6)
C61 C60 C52 C53 146.9(5)
C65 C60 C52 C53 -33.2(8)
C61 C60 C52 B51 -137.9(6)
C65 C60 C52 B51 42.0(8)
C66 C53 C52 C60 -129.3(5)
B51 C53 C52 C60 116.3(5)
C66 C53 C52 B51 114.4(6)
C72 B51 C52 C60 143.8(5)
C54 B51 C52 C60 -4.2(8)
C53 B51 C52 C60 -109.4(6)
C72 B51 C52 C53 -106.9(5)
C54 B51 C52 C53 105.2(6)
